data_7061908
loop_
_publ_author_name
'Ghosh, Priyanka'
'Panda, Subhra Jyoti'
'Purohit, Chandra Shekhar'

_publ_section_title
;
 A new short synthesis route for favipiravir and its analogue: Their
 tautomerization behaviour
;
_journal_issue 39
_journal_name_full 'New Journal of Chemistry'
_journal_page_first 18824
_journal_page_last 18831
_journal_paper_doi 10.1039/D2NJ02996K
_journal_volume 46
_journal_year 2022
_chemical_formula_moiety 'C6 H6 N2 O3, 2.5(H2 O)'
_chemical_formula_sum 'C6 H11 N2 O5.5'
_chemical_formula_weight 199.16
_chemical_name_systematic Methyl-3-oxo-4-hydropyrazine-2-carboxylate
_space_group_crystal_system orthorhombic
_space_group_IT_number 61
_space_group_name_Hall '-P 2ac 2ab'
_space_group_name_H-M_alt 'P b c a'
_atom_sites_solution_hydrogens mixed
_atom_sites_solution_primary dual
_audit_creation_date 2020-12-07
_audit_creation_method
;
Olex2 1.3
(compiled Sep 10 2019 10:52:38 for OlexSys, GUI svn.r5938)
;
_audit_update_record
;
2020-12-07 deposited with the CCDC.	2022-09-21 downloaded from the CCDC.
;
_cell_angle_alpha 90
_cell_angle_beta 90
_cell_angle_gamma 90
_cell_formula_units_Z 16
_cell_length_a 11.35633(17)
_cell_length_b 12.7400(3)
_cell_length_c 24.1766(5)
_cell_measurement_reflns_used 4288
_cell_measurement_temperature 99.99(10)
_cell_measurement_theta_max 76.5820
_cell_measurement_theta_min 5.5150
_cell_volume 3497.86(12)
_computing_cell_refinement 'CrysAlisPro 1.171.40.63a (Rigaku OD, 2019)'
_computing_data_collection 'CrysAlisPro 1.171.40.63a (Rigaku OD, 2019)'
_computing_data_reduction 'CrysAlisPro 1.171.40.63a (Rigaku OD, 2019)'
_computing_molecular_graphics 'Olex2 1.3 (Dolomanov et al., 2009)'
_computing_publication_material 'Olex2 1.3 (Dolomanov et al., 2009)'
_computing_structure_refinement 'ShelXL 2018/3 (Sheldrick, 2015)'
_computing_structure_solution 'SHELXT 2014/5 (Sheldrick, 2014)'
_diffrn_ambient_environment N~2~
_diffrn_ambient_temperature 99.99(10)
_diffrn_detector 'Hybrid Pixel Array Detector'
_diffrn_detector_area_resol_mean 5.8140
_diffrn_detector_type 'Pilatus 200K'
_diffrn_measured_fraction_theta_full 0.999
_diffrn_measured_fraction_theta_max 0.968
_diffrn_measurement_details
;
List of Runs (angles in degrees, time in seconds):

  # Type    Start    End  Width  t~exp~   \w     \q     \k     \f   Frames
#--------------------------------------------------------------------------
  1  \w    -54.00 -22.00   0.50    6.00    --  -38.50 108.00-105.00   64
  2  \w     28.00  53.00   0.50    6.00    --   48.56-108.00 156.00   50
  3  \w     42.00 108.00   0.50   10.00    --  106.21-108.00 156.00  132
  4  \w    113.00 142.00   0.50   10.00    --  106.21 108.00-105.00   58
  5  \w   -104.00 -37.00   0.50    6.00    --  -38.50 -37.00 150.00  134
  6  \w    -25.00  25.00   0.50    6.00    --  -38.50  37.00  90.00  100
  7  \w    -50.00   8.00   0.50    6.00    --  -38.50  57.00   0.00  116
  8  \w     61.00  86.00   0.50    6.00    --   48.56  37.00 -30.00   50
  9  \w    119.00 170.00   0.50   10.00    --  106.21  30.00-150.00  102
 10  \w     49.00 109.00   0.50   10.00    --  106.21 -45.00   0.00  120
 11  \w    106.00 142.00   0.50   10.00    --  106.21  77.00  60.00   72
 12  \w     44.00 103.00   0.50   10.00    --  106.21-111.00-120.00  118
 13  \w     38.00 106.00   0.50   10.00    --  106.21 -94.00 -30.00  136
 14  \w     48.00 110.00   0.50   10.00    --  106.21 -30.00 -90.00  124
;
_diffrn_measurement_device 'four-circle diffractometer'
_diffrn_measurement_device_type 'SuperNova, Dual, Cu at home/near, Pilatus 200K'
_diffrn_measurement_method '\w scans'
_diffrn_orient_matrix_type 'CrysAlisPro convention (1999,Acta A55,543-557)'
_diffrn_orient_matrix_UB_11 -0.0640319000
_diffrn_orient_matrix_UB_12 0.0077895000
_diffrn_orient_matrix_UB_13 -0.0560227000
_diffrn_orient_matrix_UB_21 0.1118654000
_diffrn_orient_matrix_UB_22 0.0466182000
_diffrn_orient_matrix_UB_23 -0.0263980000
_diffrn_orient_matrix_UB_31 0.0422619000
_diffrn_orient_matrix_UB_32 -0.1113429000
_diffrn_orient_matrix_UB_33 -0.0149384000
_diffrn_radiation_monochromator mirror
_diffrn_radiation_probe x-ray
_diffrn_radiation_type 'Cu K\a'
_diffrn_radiation_wavelength 1.54184
_diffrn_reflns_av_R_equivalents 0.0520
_diffrn_reflns_av_unetI/netI 0.0502
_diffrn_reflns_Laue_measured_fraction_full 0.999
_diffrn_reflns_Laue_measured_fraction_max 0.968
_diffrn_reflns_limit_h_max 14
_diffrn_reflns_limit_h_min -12
_diffrn_reflns_limit_k_max 10
_diffrn_reflns_limit_k_min -15
_diffrn_reflns_limit_l_max 27
_diffrn_reflns_limit_l_min -30
_diffrn_reflns_number 13459
_diffrn_reflns_point_group_measured_fraction_full 0.999
_diffrn_reflns_point_group_measured_fraction_max 0.968
_diffrn_reflns_theta_full 67.684
_diffrn_reflns_theta_max 77.777
_diffrn_reflns_theta_min 3.656
_diffrn_source 'micro-focus sealed X-ray tube'
_diffrn_source_type 'SuperNova (Cu) X-ray Source'
_exptl_absorpt_coefficient_mu 1.173
_exptl_absorpt_correction_T_max 1.00000
_exptl_absorpt_correction_T_min 0.64118
_exptl_absorpt_correction_type multi-scan
_exptl_absorpt_process_details
;
CrysAlisPro 1.171.40.63a (Rigaku Oxford Diffraction, 2019)
Empirical absorption correction using spherical harmonics,
 implemented in SCALE3 ABSPACK scaling algorithm.
;
_exptl_crystal_colour 'clear light colourless'
_exptl_crystal_colour_lustre clear
_exptl_crystal_colour_modifier light
_exptl_crystal_colour_primary colourless
_exptl_crystal_density_diffrn 1.513
_exptl_crystal_description block
_exptl_crystal_F_000 1680
_exptl_crystal_preparation 'AS PER METHOD IN PAPER'
_exptl_crystal_recrystallization_method 'SLOW EVAPORATION'
_exptl_crystal_size_max 0.5
_exptl_crystal_size_mid 0.3
_exptl_crystal_size_min 0.1
_refine_diff_density_max 0.379
_refine_diff_density_min -0.306
_refine_diff_density_rms 0.069
_refine_ls_extinction_coef 0.00016(5)
_refine_ls_extinction_expression Fc^*^=kFc[1+0.001xFc^2^\l^3^/sin(2\q)]^-1/4^
_refine_ls_extinction_method 'SHELXL-2018/3 (Sheldrick 2018)'
_refine_ls_goodness_of_fit_ref 1.036
_refine_ls_hydrogen_treatment mixed
_refine_ls_matrix_type full
_refine_ls_number_parameters 277
_refine_ls_number_reflns 3611
_refine_ls_number_restraints 15
_refine_ls_restrained_S_all 1.036
_refine_ls_R_factor_all 0.0638
_refine_ls_R_factor_gt 0.0511
_refine_ls_shift/su_max 0.000
_refine_ls_shift/su_mean 0.000
_refine_ls_structure_factor_coef Fsqd
_refine_ls_weighting_details 'w=1/[\s^2^(Fo^2^)+(0.0573P)^2^+2.5388P] where P=(Fo^2^+2Fc^2^)/3'
_refine_ls_weighting_scheme calc
_refine_ls_wR_factor_gt 0.1240
_refine_ls_wR_factor_ref 0.1316
_reflns_Friedel_coverage 0.000
_reflns_number_gt 2937
_reflns_number_total 3611
_reflns_threshold_expression 'I > 2\s(I)'
_cod_data_source_file d2nj02996k2.cif
_cod_data_source_block 1a
_cod_depositor_comments
;
Adding full bibliography for 7061906--7061913.cif.

2024-11-08
Z value and formula fixed to values more according to usual
chemical conventions.                 miguel
;
_cod_original_formula_sum 'C12 H22 N4 O11'
_cod_original_formula_weight 398.33
_cod_original_formula_moiety '2(C6 H6 N2 O3), 5(H2 O)'
_cod_original_formula_units_Z 8
_cod_original_cell_volume 3497.87(12)
_cod_database_code 7061908
_shelx_shelxl_version_number 2018/3
_chemical_oxdiff_formula 'C88 H184 N40 O88 '
_shelx_space_group_comment
;
The symmetry employed for this shelxl refinement is uniquely defined
by the following loop, which should always be used as a source of
symmetry information in preference to the above space-group names.
They are only intended as comments.
;
_shelx_estimated_absorpt_t_max 0.892
_shelx_estimated_absorpt_t_min 0.592
_reflns_odcompleteness_completeness 99.84
_reflns_odcompleteness_iscentric 1
_reflns_odcompleteness_theta 68.13
_olex2_refinement_description
;
1. Fixed Uiso
 At 1.2 times of:
  All C(H) groups, All N(H) groups
 At 1.5 times of:
  All C(H,H,H) groups, All O(H,H) groups
2. Restrained distances
 O8-H8A = O8-H8B
 0.85 with sigma of 0.02
 O7-H7A = O7-H7B
 0.85 with sigma of 0.02
 O9-H9A = O9-H9B
 0.85 with sigma of 0.02
 O10-H10A = O10-H10B
 0.85 with sigma of 0.02
 O11-H11A = O11-H11B
 0.85 with sigma of 0.02
 H10A-H10B
 1.34 with sigma of 0.04
 H7A-H7B
 1.34 with sigma of 0.04
 H8A-H8B
 1.34 with sigma of 0.04
 H9A-H9B
 1.34 with sigma of 0.04
 H11A-H11B
 1.34 with sigma of 0.04
3.a Aromatic/amide H refined with riding coordinates:
 N2(H2), C3(H3), C4(H4), N4(H4A), C9(H9), C10(H10)
3.b Idealised Me refined as rotating group:
 C6(H6A,H6B,H6C), C12(H12A,H12B,H12C)
;
_olex2_exptl_crystal_mounting_method 'MOUNTED ON LOOP'
_olex2_submission_special_instructions 'No special instructions were received'
_oxdiff_exptl_absorpt_empirical_details
;
Empirical correction (ABSPACK) includes:
- Absorption correction using spherical harmonics
- Frame scaling
;
_oxdiff_exptl_absorpt_empirical_full_max 1.557
_oxdiff_exptl_absorpt_empirical_full_min 0.542

loop_
_space_group_symop_operation_xyz
'x, y, z'
'-x+1/2, -y, z+1/2'
'-x, y+1/2, -z+1/2'
'x+1/2, -y+1/2, -z'
'-x, -y, -z'
'x-1/2, y, -z-1/2'
'x, -y-1/2, z-1/2'
'-x-1/2, y-1/2, z'

loop_
_atom_site_label
_atom_site_type_symbol
_atom_site_fract_x
_atom_site_fract_y
_atom_site_fract_z
_atom_site_U_iso_or_equiv
_atom_site_adp_type
_atom_site_occupancy
_atom_site_site_symmetry_order
_atom_site_calc_flag
_atom_site_refinement_flags_posn
_atom_site_refinement_flags_adp
_atom_site_refinement_flags_occupancy
_atom_site_disorder_assembly
_atom_site_disorder_group
O1 O 0.61165(12) 0.25283(12) 0.33302(6) 0.0249(3) Uani 1 1 d . . . . .
O2 O 0.98229(12) 0.27977(13) 0.35481(6) 0.0290(4) Uani 1 1 d . . . . .
O3 O 0.81013(11) 0.25570(11) 0.39803(5) 0.0212(3) Uani 1 1 d . . . . .
O7 O 0.55828(13) 0.19531(13) 0.44045(6) 0.0271(3) Uani 1 1 d D . . . .
H7A H 0.591(2) 0.206(2) 0.4101(8) 0.041 Uiso 1 1 d D U . . .
H7B H 0.597(2) 0.188(2) 0.4691(8) 0.041 Uiso 1 1 d D U . . .
N1 N 0.88241(14) 0.26037(12) 0.25599(7) 0.0190(3) Uani 1 1 d . . . . .
N2 N 0.64615(13) 0.25559(12) 0.24056(7) 0.0183(3) Uani 1 1 d . . . . .
H2 H 0.571511 0.254157 0.234594 0.022 Uiso 1 1 calc R U . . .
C1 C 0.81231(16) 0.25893(15) 0.29951(8) 0.0176(4) Uani 1 1 d . . . . .
C2 C 0.68387(16) 0.25485(15) 0.29489(8) 0.0185(4) Uani 1 1 d . . . . .
C3 C 0.71796(17) 0.25838(16) 0.19636(8) 0.0205(4) Uani 1 1 d . . . . .
H3 H 0.686965 0.259408 0.160754 0.025 Uiso 1 1 calc R U . . .
C4 C 0.83716(16) 0.25968(16) 0.20443(8) 0.0203(4) Uani 1 1 d . . . . .
H4 H 0.887465 0.260095 0.174075 0.024 Uiso 1 1 calc R U . . .
C5 C 0.87691(17) 0.26576(15) 0.35334(8) 0.0202(4) Uani 1 1 d . . . . .
C6 C 0.87320(18) 0.27212(18) 0.44957(9) 0.0262(5) Uani 1 1 d . . . . .
H6A H 0.909256 0.340272 0.449229 0.039 Uiso 1 1 calc R U . . .
H6B H 0.932916 0.219318 0.453542 0.039 Uiso 1 1 calc R U . . .
H6C H 0.819126 0.267621 0.479996 0.039 Uiso 1 1 calc R U . . .
O4 O 0.58608(12) 0.49488(11) 0.66745(6) 0.0229(3) Uani 1 1 d . . . . .
O5 O 0.21639(12) 0.51701(11) 0.64269(6) 0.0233(3) Uani 1 1 d . . . . .
O6 O 0.39267(11) 0.49231(11) 0.60244(6) 0.0216(3) Uani 1 1 d . . . . .
O10 O 0.65080(15) 0.36745(13) 0.57325(7) 0.0329(4) Uani 1 1 d D . . . .
H10A H 0.7140(19) 0.401(2) 0.5698(11) 0.049 Uiso 1 1 d D U . . .
H10B H 0.618(2) 0.401(2) 0.6006(9) 0.049 Uiso 1 1 d D U . . .
N3 N 0.31340(14) 0.49433(12) 0.74325(7) 0.0183(3) Uani 1 1 d . . . . .
N4 N 0.54996(14) 0.49200(12) 0.75958(7) 0.0180(3) Uani 1 1 d . . . . .
H4A H 0.624571 0.492138 0.765678 0.022 Uiso 1 1 calc R U . . .
C7 C 0.38445(16) 0.49619(14) 0.69997(8) 0.0171(4) Uani 1 1 d . . . . .
C8 C 0.51222(16) 0.49427(14) 0.70517(8) 0.0178(4) Uani 1 1 d . . . . .
C9 C 0.47721(16) 0.48958(15) 0.80367(8) 0.0184(4) Uani 1 1 d . . . . .
H9 H 0.507475 0.487533 0.839394 0.022 Uiso 1 1 calc R U . . .
C10 C 0.35748(17) 0.49019(15) 0.79492(8) 0.0197(4) Uani 1 1 d . . . . .
H10 H 0.306484 0.487727 0.824992 0.024 Uiso 1 1 calc R U . . .
C11 C 0.32179(16) 0.50331(15) 0.64564(8) 0.0194(4) Uani 1 1 d . . . . .
C12 C 0.33855(19) 0.50591(18) 0.54850(9) 0.0273(5) Uani 1 1 d . . . . .
H12A H 0.392396 0.483465 0.520272 0.041 Uiso 1 1 calc R U . . .
H12B H 0.319528 0.578604 0.543067 0.041 Uiso 1 1 calc R U . . .
H12C H 0.267932 0.464658 0.546509 0.041 Uiso 1 1 calc R U . . .
O8 O 0.66626(13) 0.15926(12) 0.54156(6) 0.0259(3) Uani 1 1 d D . . . .
H8A H 0.7385(16) 0.147(2) 0.5514(10) 0.039 Uiso 1 1 d D U . . .
H8B H 0.644(2) 0.2106(18) 0.5626(10) 0.039 Uiso 1 1 d D U . . .
O9 O 0.89701(13) 0.13818(12) 0.57189(7) 0.0286(4) Uani 1 1 d D . . . .
H9A H 0.946(2) 0.1879(18) 0.5703(11) 0.043 Uiso 1 1 d D U . . .
H9B H 0.915(2) 0.1012(19) 0.5993(9) 0.043 Uiso 1 1 d D U . . .
O11 O 0.87611(16) 0.45080(14) 0.57078(8) 0.0387(4) Uani 1 1 d D . . . .
H11A H 0.885(3) 0.5098(15) 0.5589(12) 0.058 Uiso 1 1 d D U . . .
H11B H 0.936(2) 0.414(2) 0.5658(13) 0.058 Uiso 1 1 d D U . . .

loop_
_atom_site_aniso_label
_atom_site_aniso_U_11
_atom_site_aniso_U_22
_atom_site_aniso_U_33
_atom_site_aniso_U_23
_atom_site_aniso_U_13
_atom_site_aniso_U_12
O1 0.0141(6) 0.0370(8) 0.0236(7) 0.0044(6) 0.0026(5) 0.0009(6)
O2 0.0116(6) 0.0500(10) 0.0253(8) 0.0010(7) -0.0002(6) -0.0018(6)
O3 0.0157(6) 0.0295(8) 0.0186(7) 0.0019(6) 0.0004(5) -0.0020(5)
O7 0.0207(7) 0.0360(8) 0.0246(8) 0.0043(7) 0.0012(6) 0.0008(6)
N1 0.0155(7) 0.0162(8) 0.0253(9) -0.0001(7) 0.0017(6) -0.0001(6)
N2 0.0112(7) 0.0190(8) 0.0247(9) 0.0001(7) 0.0009(6) 0.0002(6)
C1 0.0147(8) 0.0146(9) 0.0234(10) 0.0016(7) -0.0001(7) 0.0006(7)
C2 0.0161(9) 0.0158(9) 0.0237(10) 0.0008(7) -0.0006(8) 0.0007(7)
C3 0.0193(9) 0.0224(10) 0.0199(9) -0.0005(8) -0.0007(7) 0.0021(8)
C4 0.0158(8) 0.0227(10) 0.0222(10) -0.0006(8) 0.0013(7) 0.0013(7)
C5 0.0162(8) 0.0195(9) 0.0250(10) 0.0023(8) -0.0004(8) 0.0012(7)
C6 0.0191(9) 0.0381(12) 0.0215(10) 0.0020(9) -0.0012(8) -0.0038(9)
O4 0.0140(6) 0.0313(8) 0.0234(7) -0.0001(6) 0.0017(5) 0.0007(6)
O5 0.0135(6) 0.0306(8) 0.0258(7) 0.0003(6) -0.0014(5) -0.0001(6)
O6 0.0157(6) 0.0288(8) 0.0204(7) -0.0015(6) 0.0012(5) 0.0003(5)
O10 0.0379(9) 0.0289(8) 0.0317(9) -0.0052(7) 0.0041(7) 0.0030(7)
N3 0.0144(7) 0.0165(8) 0.0238(9) 0.0000(6) 0.0014(6) -0.0005(6)
N4 0.0115(7) 0.0179(8) 0.0246(8) 0.0005(6) 0.0004(6) -0.0004(6)
C7 0.0124(8) 0.0147(9) 0.0242(10) -0.0010(7) 0.0004(7) -0.0001(7)
C8 0.0139(8) 0.0159(9) 0.0236(10) -0.0010(7) 0.0019(7) 0.0000(7)
C9 0.0163(9) 0.0172(9) 0.0217(9) 0.0012(7) -0.0007(7) -0.0007(7)
C10 0.0166(9) 0.0188(9) 0.0238(10) -0.0002(8) 0.0020(8) -0.0003(7)
C11 0.0146(8) 0.0191(10) 0.0244(10) -0.0003(7) 0.0013(7) -0.0012(7)
C12 0.0224(10) 0.0388(13) 0.0207(10) -0.0019(9) -0.0014(8) -0.0012(9)
O8 0.0194(7) 0.0278(8) 0.0305(8) -0.0016(6) -0.0003(6) 0.0031(6)
O9 0.0245(7) 0.0277(8) 0.0336(9) 0.0068(7) -0.0072(6) -0.0022(6)
O11 0.0408(10) 0.0302(9) 0.0452(10) 0.0016(8) 0.0031(8) 0.0090(8)

loop_
_atom_type_symbol
_atom_type_description
_atom_type_scat_dispersion_real
_atom_type_scat_dispersion_imag
_atom_type_scat_source
C C 0.0181 0.0091 'International Tables Vol C Tables 4.2.6.8 and 6.1.1.4'
H H 0.0000 0.0000 'International Tables Vol C Tables 4.2.6.8 and 6.1.1.4'
N N 0.0311 0.0180 'International Tables Vol C Tables 4.2.6.8 and 6.1.1.4'
O O 0.0492 0.0322 'International Tables Vol C Tables 4.2.6.8 and 6.1.1.4'

loop_
_geom_angle_atom_site_label_1
_geom_angle_atom_site_label_2
_geom_angle_atom_site_label_3
_geom_angle
_geom_angle_site_symmetry_1
_geom_angle_site_symmetry_3
_geom_angle_publ_flag
C5 O3 C6 113.76(15) . . ?
H7A O7 H7B 121(3) . . ?
C1 N1 C4 120.48(16) . . ?
C2 N2 H2 117.7 . . ?
C3 N2 H2 117.7 . . ?
C3 N2 C2 124.59(16) . . ?
N1 C1 C2 122.73(18) . . ?
N1 C1 C5 113.39(16) . . ?
C2 C1 C5 123.85(17) . . ?
O1 C2 N2 120.28(17) . . ?
O1 C2 C1 127.29(18) . . ?
N2 C2 C1 112.42(16) . . ?
N2 C3 H3 120.4 . . ?
N2 C3 C4 119.15(18) . . ?
C4 C3 H3 120.4 . . ?
N1 C4 C3 120.61(18) . . ?
N1 C4 H4 119.7 . . ?
C3 C4 H4 119.7 . . ?
O2 C5 O3 123.76(18) . . ?
O2 C5 C1 121.25(18) . . ?
O3 C5 C1 114.99(16) . . ?
O3 C6 H6A 109.5 . . ?
O3 C6 H6B 109.5 . . ?
O3 C6 H6C 109.5 . . ?
H6A C6 H6B 109.5 . . ?
H6A C6 H6C 109.5 . . ?
H6B C6 H6C 109.5 . . ?
C11 O6 C12 115.96(15) . . ?
H10A O10 H10B 102(2) . . ?
C7 N3 C10 120.54(16) . . ?
C8 N4 H4A 117.9 . . ?
C9 N4 H4A 117.9 . . ?
C9 N4 C8 124.18(16) . . ?
N3 C7 C8 122.65(17) . . ?
N3 C7 C11 113.93(16) . . ?
C8 C7 C11 123.40(17) . . ?
O4 C8 N4 119.35(17) . . ?
O4 C8 C7 127.63(18) . . ?
N4 C8 C7 113.02(16) . . ?
N4 C9 H9 120.5 . . ?
N4 C9 C10 118.93(18) . . ?
C10 C9 H9 120.5 . . ?
N3 C10 C9 120.67(18) . . ?
N3 C10 H10 119.7 . . ?
C9 C10 H10 119.7 . . ?
O5 C11 O6 124.65(18) . . ?
O5 C11 C7 122.01(18) . . ?
O6 C11 C7 113.34(16) . . ?
O6 C12 H12A 109.5 . . ?
O6 C12 H12B 109.5 . . ?
O6 C12 H12C 109.5 . . ?
H12A C12 H12B 109.5 . . ?
H12A C12 H12C 109.5 . . ?
H12B C12 H12C 109.5 . . ?
H8A O8 H8B 104(2) . . ?
H9A O9 H9B 107(2) . . ?
H11A O11 H11B 112(3) . . ?

loop_
_geom_bond_atom_site_label_1
_geom_bond_atom_site_label_2
_geom_bond_distance
_geom_bond_site_symmetry_2
_geom_bond_publ_flag
O1 C2 1.234(2) . ?
O2 C5 1.211(2) . ?
O3 C5 1.326(2) . ?
O3 C6 1.452(2) . ?
O7 H7A 0.834(16) . ?
O7 H7B 0.824(16) . ?
N1 C1 1.319(2) . ?
N1 C4 1.348(3) . ?
N2 H2 0.8600 . ?
N2 C2 1.382(3) . ?
N2 C3 1.345(2) . ?
C1 C2 1.464(2) . ?
C1 C5 1.496(3) . ?
C3 H3 0.9300 . ?
C3 C4 1.368(3) . ?
C4 H4 0.9300 . ?
C6 H6A 0.9600 . ?
C6 H6B 0.9600 . ?
C6 H6C 0.9600 . ?
O4 C8 1.239(2) . ?
O5 C11 1.212(2) . ?
O6 C11 1.326(2) . ?
O6 C12 1.452(2) . ?
O10 H10A 0.838(17) . ?
O10 H10B 0.871(17) . ?
N3 C7 1.322(2) . ?
N3 C10 1.347(3) . ?
N4 H4A 0.8600 . ?
N4 C8 1.384(3) . ?
N4 C9 1.349(2) . ?
C7 C8 1.457(2) . ?
C7 C11 1.497(3) . ?
C9 H9 0.9300 . ?
C9 C10 1.376(3) . ?
C10 H10 0.9300 . ?
C12 H12A 0.9600 . ?
C12 H12B 0.9600 . ?
C12 H12C 0.9600 . ?
O8 H8A 0.868(17) . ?
O8 H8B 0.865(17) . ?
O9 H9A 0.844(17) . ?
O9 H9B 0.838(16) . ?
O11 H11A 0.811(17) . ?
O11 H11B 0.838(17) . ?

loop_
_geom_torsion_atom_site_label_1
_geom_torsion_atom_site_label_2
_geom_torsion_atom_site_label_3
_geom_torsion_atom_site_label_4
_geom_torsion
_geom_torsion_site_symmetry_1
_geom_torsion_site_symmetry_2
_geom_torsion_site_symmetry_3
_geom_torsion_site_symmetry_4
_geom_torsion_publ_flag
N1 C1 C2 O1 179.68(19) . . . . ?
N1 C1 C2 N2 -1.6(3) . . . . ?
N1 C1 C5 O2 5.6(3) . . . . ?
N1 C1 C5 O3 -174.61(16) . . . . ?
N2 C3 C4 N1 -1.4(3) . . . . ?
C1 N1 C4 C3 0.6(3) . . . . ?
C2 N2 C3 C4 0.6(3) . . . . ?
C2 C1 C5 O2 -172.31(19) . . . . ?
C2 C1 C5 O3 7.5(3) . . . . ?
C3 N2 C2 O1 179.59(18) . . . . ?
C3 N2 C2 C1 0.8(3) . . . . ?
C4 N1 C1 C2 1.0(3) . . . . ?
C4 N1 C1 C5 -176.92(17) . . . . ?
C5 C1 C2 O1 -2.6(3) . . . . ?
C5 C1 C2 N2 176.09(16) . . . . ?
C6 O3 C5 O2 5.1(3) . . . . ?
C6 O3 C5 C1 -174.71(16) . . . . ?
N3 C7 C8 O4 179.36(18) . . . . ?
N3 C7 C8 N4 -0.9(3) . . . . ?
N3 C7 C11 O5 7.2(3) . . . . ?
N3 C7 C11 O6 -172.28(16) . . . . ?
N4 C9 C10 N3 -0.7(3) . . . . ?
C7 N3 C10 C9 1.1(3) . . . . ?
C8 N4 C9 C10 -0.5(3) . . . . ?
C8 C7 C11 O5 -171.26(18) . . . . ?
C8 C7 C11 O6 9.3(3) . . . . ?
C9 N4 C8 O4 -178.97(17) . . . . ?
C9 N4 C8 C7 1.3(3) . . . . ?
C10 N3 C7 C8 -0.2(3) . . . . ?
C10 N3 C7 C11 -178.65(16) . . . . ?
C11 C7 C8 O4 -2.3(3) . . . . ?
C11 C7 C8 N4 177.37(16) . . . . ?
C12 O6 C11 O5 4.8(3) . . . . ?
C12 O6 C11 C7 -175.77(16) . . . . ?
